data_7702865
loop_
_publ_author_name
'Muthu, Sebastian'
'Yip, John H. K.'
'Vittal, Jagadese J.'

_publ_section_title
;
 Coordination networks of Ag(i) and N,N&#x2032;-
 bis(3-pyridinecarboxamide)-1,6-hexane: structures and anion exchange
;
_journal_issue 24
_journal_name_full 'J. Chem. Soc., Dalton Trans.'
_journal_page_first 4561
_journal_paper_doi 10.1039/B206680G
_journal_year 2002
_chemical_formula_sum 'C18 H22 N4 O2'
_chemical_formula_weight 326.40
_space_group_IT_number 14
_space_group_name_Hall '-P 2ybc'
_space_group_name_H-M_alt 'P 1 21/c 1'
_symmetry_cell_setting monoclinic
_symmetry_space_group_name_H-M 'P 1 21/c 1'
_atom_sites_solution_hydrogens geom
_atom_sites_solution_primary direct
_atom_sites_solution_secondary difmap
_audit_creation_method SHELXL-97
_cell_angle_alpha 90.00
_cell_angle_beta 94.829(3)
_cell_angle_gamma 90.00
_cell_formula_units_Z 2
_cell_length_a 5.2078(8)
_cell_length_b 5.0943(8)
_cell_length_c 30.930(5)
_cell_measurement_reflns_used 1032
_cell_measurement_temperature 223(2)
_cell_measurement_theta_max 28.534
_cell_measurement_theta_min 2.643
_cell_volume 817.7(2)
_computing_cell_refinement 'Bruker SMART'
_computing_data_collection 'Bruker SMART'
_computing_data_reduction 'Bruker SHELXTL'
_computing_molecular_graphics 'Bruker SHELXTL'
_computing_publication_material 'Bruker SHELXTL'
_computing_structure_refinement 'SHELXL-97 (Sheldrick, 1997)'
_computing_structure_solution 'SHELXS-97 (Sheldrick, 1990)'
_diffrn_ambient_temperature 223(2)
_diffrn_measured_fraction_theta_full 0.938
_diffrn_measured_fraction_theta_max 0.938
_diffrn_measurement_device_type 'CCD area detector'
_diffrn_measurement_method 'phi and omega scans'
_diffrn_radiation_monochromator graphite
_diffrn_radiation_source 'fine-focus sealed tube'
_diffrn_radiation_type MoK\a
_diffrn_radiation_wavelength 0.71073
_diffrn_reflns_av_R_equivalents 0.0523
_diffrn_reflns_av_sigmaI/netI 0.0631
_diffrn_reflns_limit_h_max 4
_diffrn_reflns_limit_h_min -7
_diffrn_reflns_limit_k_max 6
_diffrn_reflns_limit_k_min -6
_diffrn_reflns_limit_l_max 33
_diffrn_reflns_limit_l_min -43
_diffrn_reflns_number 6158
_diffrn_reflns_theta_full 30.04
_diffrn_reflns_theta_max 30.04
_diffrn_reflns_theta_min 1.32
_exptl_absorpt_coefficient_mu 0.089
_exptl_absorpt_correction_T_max 0.776315
_exptl_absorpt_correction_T_min 0.476415
_exptl_absorpt_correction_type 'Sadabs, (Sheldrick, 1996)'
_exptl_crystal_colour colourless
_exptl_crystal_density_diffrn 1.326
_exptl_crystal_density_method 'not measured'
_exptl_crystal_description 'Long Rod'
_exptl_crystal_F_000 348
_exptl_crystal_size_max 0.30
_exptl_crystal_size_mid 0.10
_exptl_crystal_size_min 0.04
_refine_diff_density_max 0.207
_refine_diff_density_min -0.320
_refine_diff_density_rms 0.058
_refine_ls_extinction_method none
_refine_ls_goodness_of_fit_ref 0.915
_refine_ls_hydrogen_treatment mixed
_refine_ls_matrix_type full
_refine_ls_number_parameters 117
_refine_ls_number_reflns 2256
_refine_ls_number_restraints 0
_refine_ls_restrained_S_all 0.915
_refine_ls_R_factor_all 0.0954
_refine_ls_R_factor_gt 0.0567
_refine_ls_shift/su_max 0.002
_refine_ls_shift/su_mean 0.000
_refine_ls_structure_factor_coef Fsqd
_refine_ls_weighting_details 'calc w=1/[\s^2^(Fo^2^)+(0.0542P)^2^+0.0000P] where P=(Fo^2^+2Fc^2^)/3'
_refine_ls_weighting_scheme calc
_refine_ls_wR_factor_gt 0.1113
_refine_ls_wR_factor_ref 0.1273
_reflns_number_gt 1405
_reflns_number_total 2256
_reflns_threshold_expression >2sigma(I)
_cod_data_source_file b206680g.txt
_cod_data_source_block compoundL
_cod_depositor_comments
;
The following automatic conversions were performed:

data item '_symmetry_cell_setting' value 'Monoclinic' was changed to
'monoclinic' in accordance with the
/home/saulius/struct/COD-crude-data/automatic-downloads/DataCite-retrospective/RSC/depositions/lib/dictionaries/cif_core.dic
dictionary named 'cif_core.dic' version 2.4.2 last updated on
2011-04-26.

Automatic conversion script
Id: cif_fix_values 6909 2019-04-08 15:41:33Z antanas 
;
_cod_original_sg_symbol_H-M P2(1)/c
_cod_database_code 7702865

loop_
_symmetry_equiv_pos_as_xyz
'x, y, z'
'-x, y+1/2, -z+1/2'
'-x, -y, -z'
'x, -y-1/2, z-1/2'

loop_
_atom_site_label
_atom_site_type_symbol
_atom_site_fract_x
_atom_site_fract_y
_atom_site_fract_z
_atom_site_U_iso_or_equiv
_atom_site_adp_type
_atom_site_occupancy
_atom_site_symmetry_multiplicity
_atom_site_calc_flag
_atom_site_refinement_flags
O1 O 0.2301(2) 0.3174(2) 0.10227(4) 0.0451(4) Uani 1 1 d .
N1 N 0.8454(3) 0.4965(3) 0.19177(5) 0.0463(4) Uani 1 1 d .
N2 N 0.1176(3) 0.7422(3) 0.09505(5) 0.0347(4) Uani 1 1 d .
H2 H 0.154(3) 0.903(3) 0.1020(6) 0.042(5) Uiso 1 1 d .
C1 C -0.4252(3) 0.8784(3) 0.00777(5) 0.0340(4) Uani 1 1 d .
H1A H -0.3351 0.8078 -0.0163 0.041 Uiso 1 1 calc R
H1B H -0.5469 0.7446 0.0161 0.041 Uiso 1 1 calc R
C2 C -0.2298(3) 0.9315(3) 0.04607(5) 0.0344(4) Uani 1 1 d .
H2A H -0.1112 1.0696 0.0382 0.041 Uiso 1 1 calc R
H2B H -0.3199 0.9948 0.0706 0.041 Uiso 1 1 calc R
C3 C -0.0775(3) 0.6889(3) 0.05960(5) 0.0358(4) Uani 1 1 d .
H3A H -0.1953 0.5535 0.0687 0.043 Uiso 1 1 calc R
H3B H 0.0062 0.6210 0.0347 0.043 Uiso 1 1 calc R
C4 C 0.2578(3) 0.5483(3) 0.11404(5) 0.0320(4) Uani 1 1 d .
C5 C 0.6636(3) 0.4592(3) 0.15924(6) 0.0383(4) Uani 1 1 d .
H5 H 0.6807 0.3138 0.1410 0.046 Uiso 1 1 calc R
C6 C 0.4504(3) 0.6217(3) 0.15062(5) 0.0314(4) Uani 1 1 d .
C7 C 0.4278(3) 0.8371(3) 0.17706(6) 0.0374(4) Uani 1 1 d .
H7 H 0.279(3) 0.945(3) 0.1727(6) 0.042(5) Uiso 1 1 d .
C8 C 0.6143(3) 0.8783(4) 0.21096(6) 0.0434(5) Uani 1 1 d .
H8 H 0.6031 1.0229 0.2296 0.052 Uiso 1 1 calc R
C9 C 0.8152(3) 0.7053(4) 0.21690(6) 0.0455(5) Uani 1 1 d .
H9 H 0.9398 0.7354 0.2402 0.055 Uiso 1 1 calc R

loop_
_atom_site_aniso_label
_atom_site_aniso_U_11
_atom_site_aniso_U_22
_atom_site_aniso_U_33
_atom_site_aniso_U_23
_atom_site_aniso_U_13
_atom_site_aniso_U_12
O1 0.0538(8) 0.0275(6) 0.0499(8) -0.0044(6) -0.0201(6) 0.0008(5)
N1 0.0397(9) 0.0470(9) 0.0488(10) 0.0041(8) -0.0164(7) -0.0011(7)
N2 0.0374(8) 0.0251(7) 0.0383(9) -0.0007(6) -0.0157(6) -0.0013(6)
C1 0.0322(8) 0.0307(8) 0.0370(10) -0.0011(7) -0.0104(7) -0.0001(6)
C2 0.0349(9) 0.0293(8) 0.0369(10) -0.0008(7) -0.0096(7) -0.0003(6)
C3 0.0362(9) 0.0321(8) 0.0363(10) -0.0020(7) -0.0134(7) -0.0002(7)
C4 0.0321(8) 0.0290(8) 0.0334(9) 0.0009(7) -0.0062(7) -0.0016(6)
C5 0.0371(9) 0.0358(9) 0.0399(10) 0.0019(8) -0.0089(8) -0.0007(7)
C6 0.0339(8) 0.0278(8) 0.0309(9) 0.0031(7) -0.0064(7) -0.0050(6)
C7 0.0368(10) 0.0347(9) 0.0391(10) 0.0014(8) -0.0069(8) -0.0019(7)
C8 0.0509(11) 0.0397(10) 0.0376(11) -0.0059(8) -0.0081(8) -0.0075(8)
C9 0.0429(10) 0.0485(11) 0.0416(11) 0.0042(9) -0.0176(8) -0.0134(8)

loop_
_atom_type_symbol
_atom_type_description
_atom_type_scat_dispersion_real
_atom_type_scat_dispersion_imag
_atom_type_scat_source
C C 0.0033 0.0016 'International Tables Vol C Tables 4.2.6.8 and 6.1.1.4'
O O 0.0106 0.0060 'International Tables Vol C Tables 4.2.6.8 and 6.1.1.4'
N N 0.0061 0.0033 'International Tables Vol C Tables 4.2.6.8 and 6.1.1.4'
H H 0.0000 0.0000 'International Tables Vol C Tables 4.2.6.8 and 6.1.1.4'

loop_
_geom_angle_atom_site_label_1
_geom_angle_atom_site_label_2
_geom_angle_atom_site_label_3
_geom_angle
_geom_angle_site_symmetry_1
C9 N1 C5 116.18(15) .
C4 N2 C3 120.97(13) .
C1 C1 C2 113.18(16) 3_475
C3 C2 C1 111.88(13) .
N2 C3 C2 111.94(13) .
O1 C4 N2 121.91(14) .
O1 C4 C6 121.03(14) .
N2 C4 C6 117.06(14) .
N1 C5 C6 124.24(16) .
C7 C6 C5 117.77(15) .
C7 C6 C4 124.23(14) .
C5 C6 C4 117.99(15) .
C6 C7 C8 118.70(16) .
C9 C8 C7 118.95(17) .
N1 C9 C8 124.15(16) .

loop_
_geom_bond_atom_site_label_1
_geom_bond_atom_site_label_2
_geom_bond_distance
_geom_bond_site_symmetry_2
O1 C4 1.2362(18) .
N1 C9 1.335(2) .
N1 C5 1.336(2) .
N2 C4 1.3349(19) .
N2 C3 1.456(2) .
C1 C1 1.520(3) 3_475
C1 C2 1.520(2) .
C2 C3 1.508(2) .
C4 C6 1.495(2) .
C5 C6 1.393(2) .
C6 C7 1.380(2) .
C7 C8 1.384(2) .
C8 C9 1.369(3) .
